data_7057174
loop_
_publ_author_name
'Bouzayani, Nadia'
'Marque, Sylvain'
'Djelassi, Brahim'
'Kacem, Yakdhane'
'Marrot, J\'er\^ome'
'Ben Hassine, B\'echir'

_publ_section_title
;
 Enantiopure Schiff bases of amino acid phenylhydrazides: impact of the
 hydrazide function on their structures and properties
;
_journal_issue 8
_journal_name_full 'New Journal of Chemistry'
_journal_page_first 6389
_journal_paper_doi 10.1039/C7NJ04597B
_journal_volume 42
_journal_year 2018
_chemical_absolute_configuration syn
_chemical_formula_sum 'C22 H23 N3 O2'
_chemical_formula_weight 361.43
_space_group_crystal_system orthorhombic
_space_group_IT_number 19
_space_group_name_Hall 'P 2ac 2ab'
_space_group_name_H-M_alt 'P 21 21 21'
_symmetry_space_group_name_Hall 'P 2ac 2ab'
_symmetry_space_group_name_H-M 'P 21 21 21'
_atom_sites_solution_hydrogens mixed
_audit_creation_method SHELXL-2018/1
_audit_update_record
;
2018-02-13 deposited with the CCDC.
2018-03-15 downloaded from the CCDC.
;
_cell_angle_alpha 90
_cell_angle_beta 90
_cell_angle_gamma 90
_cell_formula_units_Z 4
_cell_length_a 10.3964(5)
_cell_length_b 10.8708(5)
_cell_length_c 17.5190(7)
_cell_measurement_reflns_used 9995
_cell_measurement_temperature 200(2)
_cell_measurement_theta_max 30.07
_cell_measurement_theta_min 2.71
_cell_volume 1979.95(15)
_computing_cell_refinement 'Bruker SAINT'
_computing_data_collection 'Bruker APEX3'
_computing_data_reduction 'Bruker SAINT'
_computing_molecular_graphics 'Bruker SHELXTL'
_computing_publication_material 'Bruker SHELXTL'
_computing_structure_refinement 'SHELXL-2018/1 (Sheldrick, 2018)'
_computing_structure_solution 'SHELXT 2014/5 (Sheldrick, 2014)'
_diffrn_ambient_temperature 200(2)
_diffrn_measured_fraction_theta_full 0.998
_diffrn_measured_fraction_theta_max 0.998
_diffrn_measurement_device_type 'Bruker D8 VENTURE'
_diffrn_measurement_method '\f and \w scans'
_diffrn_radiation_type MoK\a
_diffrn_radiation_wavelength 0.71073
_diffrn_reflns_av_R_equivalents 0.0669
_diffrn_reflns_av_unetI/netI 0.0255
_diffrn_reflns_Laue_measured_fraction_full 0.998
_diffrn_reflns_Laue_measured_fraction_max 0.998
_diffrn_reflns_limit_h_max 14
_diffrn_reflns_limit_h_min -14
_diffrn_reflns_limit_k_max 15
_diffrn_reflns_limit_k_min -15
_diffrn_reflns_limit_l_max 24
_diffrn_reflns_limit_l_min -24
_diffrn_reflns_number 117330
_diffrn_reflns_point_group_measured_fraction_full 0.997
_diffrn_reflns_point_group_measured_fraction_max 0.997
_diffrn_reflns_theta_full 30.128
_diffrn_reflns_theta_max 30.128
_diffrn_reflns_theta_min 2.278
_diffrn_source microsource
_exptl_absorpt_coefficient_mu 0.079
_exptl_absorpt_correction_type multi-scan
_exptl_absorpt_process_details 'SADABS (Sheldrick, V2016/2)'
_exptl_crystal_colour yellow
_exptl_crystal_density_diffrn 1.213
_exptl_crystal_description parallelepiped
_exptl_crystal_F_000 768
_exptl_crystal_size_max 0.300
_exptl_crystal_size_mid 0.100
_exptl_crystal_size_min 0.060
_exptl_transmission_factor_max 0.7460
_exptl_transmission_factor_min 0.6317
_refine_diff_density_max 0.239
_refine_diff_density_min -0.214
_refine_diff_density_rms 0.043
_refine_ls_extinction_method none
_refine_ls_goodness_of_fit_ref 1.048
_refine_ls_hydrogen_treatment mixed
_refine_ls_matrix_type full
_refine_ls_number_parameters 258
_refine_ls_number_reflns 5839
_refine_ls_number_restraints 0
_refine_ls_restrained_S_all 1.048
_refine_ls_R_factor_all 0.0398
_refine_ls_R_factor_gt 0.0345
_refine_ls_shift/su_max 0.000
_refine_ls_shift/su_mean 0.000
_refine_ls_structure_factor_coef Fsqd
_refine_ls_weighting_details 'w=1/[\s^2^(Fo^2^)+(0.0515P)^2^+0.2264P] where P=(Fo^2^+2Fc^2^)/3'
_refine_ls_weighting_scheme calc
_refine_ls_wR_factor_gt 0.0870
_refine_ls_wR_factor_ref 0.0903
_reflns_Friedel_coverage 0.775
_reflns_Friedel_fraction_full 0.996
_reflns_Friedel_fraction_max 0.996
_reflns_number_gt 5372
_reflns_number_total 5839
_reflns_threshold_expression 'I > 2\s(I)'
_cod_data_source_file c7nj04597b2.cif
_cod_data_source_block p2w_a
_cod_depositor_comments 'Adding full bibliography for 7057174.cif.'
_cod_database_code 7057174
_shelx_shelxl_version_number 2018/1
_shelx_space_group_comment
; 
The symmetry employed for this shelxl refinement is uniquely defined 
by the following loop, which should always be used as a source of 
symmetry information in preference to the above space-group names. 
They are only intended as comments. 
;
_shelx_estimated_absorpt_t_min 0.977
_shelx_estimated_absorpt_t_max 0.995
_exptl_absorpt_special_details 'Blessing, Acta Cryst. (1995) A51, 33-38'

loop_
_space_group_symop_operation_xyz
'x, y, z'
'-x+1/2, -y, z+1/2'
'-x, y+1/2, -z+1/2'
'x+1/2, -y+1/2, -z'

loop_
_atom_site_label
_atom_site_type_symbol
_atom_site_fract_x
_atom_site_fract_y
_atom_site_fract_z
_atom_site_U_iso_or_equiv
_atom_site_adp_type
_atom_site_occupancy
_atom_site_site_symmetry_order
_atom_site_calc_flag
_atom_site_refinement_flags_posn
_atom_site_refinement_flags_adp
C1 C 0.45403(13) 0.04869(12) 0.72274(7) 0.0219(2) Uani 1 1 d . .
C2 C 0.57264(14) 0.10189(15) 0.74294(8) 0.0274(3) Uani 1 1 d . .
H2 H 0.611549 0.160382 0.709923 0.033 Uiso 1 1 calc R U
C3 C 0.63318(15) 0.06987(17) 0.81043(9) 0.0338(3) Uani 1 1 d . .
H3 H 0.713366 0.106508 0.823047 0.041 Uiso 1 1 calc R U
C4 C 0.57829(17) -0.01532(16) 0.86016(9) 0.0358(3) Uani 1 1 d . .
H4 H 0.621815 -0.038614 0.905600 0.043 Uiso 1 1 calc R U
C5 C 0.46066(17) -0.06516(15) 0.84272(8) 0.0321(3) Uani 1 1 d . .
H5 H 0.421835 -0.121502 0.877180 0.039 Uiso 1 1 calc R U
C6 C 0.39650(14) -0.03415(13) 0.77456(8) 0.0254(3) Uani 1 1 d . .
C7 C 0.27159(15) -0.08291(15) 0.75809(9) 0.0319(3) Uani 1 1 d . .
H7 H 0.234500 -0.140457 0.792450 0.038 Uiso 1 1 calc R U
C8 C 0.20484(14) -0.04967(15) 0.69524(9) 0.0322(3) Uani 1 1 d . .
H8 H 0.120885 -0.081797 0.687445 0.039 Uiso 1 1 calc R U
C9 C 0.25870(13) 0.03373(12) 0.63973(7) 0.0231(3) Uani 1 1 d . .
C10 C 0.38688(12) 0.07710(12) 0.65224(7) 0.0206(2) Uani 1 1 d . .
C11 C 0.45085(12) 0.13934(12) 0.59302(7) 0.0209(2) Uani 1 1 d . .
H11 H 0.538570 0.160774 0.600364 0.025 Uiso 1 1 calc R U
N12 N 0.39633(11) 0.16937(11) 0.52837(6) 0.0209(2) Uani 1 1 d . .
H12 H 0.3137(19) 0.1467(17) 0.5249(10) 0.025(4) Uiso 1 1 d . .
C13 C 0.46582(12) 0.21471(12) 0.46200(7) 0.0196(2) Uani 1 1 d . .
H13 H 0.546987 0.256180 0.478617 0.023 Uiso 1 1 calc R U
C14 C 0.37703(12) 0.30795(12) 0.42353(7) 0.0204(2) Uani 1 1 d . .
N15 N 0.43314(11) 0.41253(11) 0.40282(7) 0.0259(2) Uani 1 1 d . .
H15 H 0.517(2) 0.4217(18) 0.4058(11) 0.030(5) Uiso 1 1 d . .
N16 N 0.36709(12) 0.49709(12) 0.35634(7) 0.0276(3) Uani 1 1 d . .
H16 H 0.304(2) 0.4612(18) 0.3329(12) 0.032(5) Uiso 1 1 d . .
C17 C 0.31936(14) 0.60338(13) 0.39421(8) 0.0262(3) Uani 1 1 d . .
C18 C 0.21478(17) 0.66377(15) 0.36204(11) 0.0368(4) Uani 1 1 d . .
H18 H 0.174578 0.631562 0.317633 0.044 Uiso 1 1 calc R U
C19 C 0.1695(2) 0.77092(18) 0.39494(13) 0.0484(5) Uani 1 1 d . .
H19 H 0.097903 0.812116 0.373004 0.058 Uiso 1 1 calc R U
C20 C 0.2273(2) 0.81853(18) 0.45927(14) 0.0545(5) Uani 1 1 d . .
H20 H 0.195832 0.892247 0.481616 0.065 Uiso 1 1 calc R U
C21 C 0.3305(2) 0.7588(2) 0.49077(13) 0.0523(5) Uani 1 1 d . .
H21 H 0.370013 0.791318 0.535298 0.063 Uiso 1 1 calc R U
C22 C 0.37826(18) 0.65110(17) 0.45847(10) 0.0387(4) Uani 1 1 d . .
H22 H 0.450518 0.610843 0.480326 0.046 Uiso 1 1 calc R U
O23 O 0.19330(9) 0.06394(10) 0.58079(6) 0.0268(2) Uani 1 1 d . .
C24 C 0.49778(14) 0.10782(13) 0.40689(8) 0.0270(3) Uani 1 1 d . .
H24 H 0.415312 0.067639 0.391350 0.032 Uiso 1 1 calc R U
C25 C 0.58127(19) 0.01197(17) 0.44660(11) 0.0426(4) Uani 1 1 d . .
H25A H 0.603280 -0.053421 0.410385 0.064 Uiso 1 1 calc R U
H25B H 0.533935 -0.023253 0.489761 0.064 Uiso 1 1 calc R U
H25C H 0.660265 0.050968 0.465204 0.064 Uiso 1 1 calc R U
C26 C 0.56434(19) 0.15620(18) 0.33504(9) 0.0397(4) Uani 1 1 d . .
H26A H 0.645386 0.196193 0.349185 0.059 Uiso 1 1 calc R U
H26B H 0.508238 0.215868 0.309544 0.059 Uiso 1 1 calc R U
H26C H 0.582039 0.087530 0.300349 0.059 Uiso 1 1 calc R U
O27 O 0.26323(9) 0.28309(10) 0.41146(6) 0.0276(2) Uani 1 1 d . .

loop_
_atom_site_aniso_label
_atom_site_aniso_U_11
_atom_site_aniso_U_22
_atom_site_aniso_U_33
_atom_site_aniso_U_23
_atom_site_aniso_U_13
_atom_site_aniso_U_12
C1 0.0200(6) 0.0246(6) 0.0211(5) 0.0009(4) 0.0010(4) 0.0038(5)
C2 0.0228(6) 0.0349(7) 0.0247(6) 0.0013(5) -0.0019(5) 0.0005(5)
C3 0.0276(7) 0.0450(9) 0.0290(7) 0.0007(6) -0.0072(6) 0.0029(7)
C4 0.0378(9) 0.0433(9) 0.0264(7) 0.0047(6) -0.0068(6) 0.0109(7)
C5 0.0382(8) 0.0324(7) 0.0257(6) 0.0092(5) 0.0012(6) 0.0074(6)
C6 0.0253(6) 0.0268(6) 0.0242(6) 0.0043(5) 0.0025(5) 0.0050(5)
C7 0.0284(7) 0.0347(7) 0.0327(7) 0.0127(6) 0.0052(6) -0.0021(6)
C8 0.0211(7) 0.0384(8) 0.0370(8) 0.0098(6) 0.0019(5) -0.0063(6)
C9 0.0175(6) 0.0274(6) 0.0244(6) 0.0019(5) 0.0026(5) 0.0016(5)
C10 0.0169(5) 0.0248(6) 0.0202(5) 0.0020(5) 0.0013(4) 0.0010(5)
C11 0.0171(6) 0.0240(6) 0.0214(5) 0.0002(4) 0.0011(5) 0.0002(4)
N12 0.0141(5) 0.0278(5) 0.0209(5) 0.0033(4) 0.0015(4) -0.0002(4)
C13 0.0153(5) 0.0246(5) 0.0188(5) 0.0026(4) 0.0014(4) 0.0012(5)
C14 0.0172(6) 0.0261(6) 0.0178(5) -0.0006(4) 0.0004(4) 0.0026(4)
N15 0.0174(5) 0.0271(6) 0.0332(6) 0.0077(5) -0.0015(4) 0.0021(4)
N16 0.0256(6) 0.0285(6) 0.0286(6) 0.0055(5) -0.0025(5) 0.0052(5)
C17 0.0234(6) 0.0241(6) 0.0311(7) 0.0061(5) 0.0007(5) -0.0001(5)
C18 0.0343(8) 0.0315(7) 0.0447(9) 0.0020(7) -0.0095(7) 0.0063(7)
C19 0.0452(10) 0.0348(9) 0.0653(12) 0.0011(8) -0.0055(9) 0.0144(8)
C20 0.0612(13) 0.0356(9) 0.0665(13) -0.0113(9) 0.0035(11) 0.0076(9)
C21 0.0629(13) 0.0436(10) 0.0504(11) -0.0107(8) -0.0075(10) -0.0024(9)
C22 0.0383(9) 0.0382(8) 0.0397(8) 0.0007(7) -0.0092(7) 0.0001(7)
O23 0.0170(4) 0.0363(5) 0.0271(5) 0.0046(4) -0.0010(3) -0.0017(4)
C24 0.0266(7) 0.0279(6) 0.0266(6) -0.0025(5) 0.0037(5) 0.0041(5)
C25 0.0453(10) 0.0382(9) 0.0443(9) 0.0044(7) 0.0086(7) 0.0211(8)
C26 0.0466(10) 0.0451(9) 0.0272(7) -0.0026(6) 0.0134(7) 0.0080(8)
O27 0.0178(4) 0.0319(5) 0.0330(5) 0.0022(4) -0.0050(4) -0.0006(4)

loop_
_atom_type_symbol
_atom_type_description
_atom_type_scat_dispersion_real
_atom_type_scat_dispersion_imag
_atom_type_scat_source
C C 0.0033 0.0016 'International Tables Vol C Tables 4.2.6.8 and 6.1.1.4'
H H 0.0000 0.0000 'International Tables Vol C Tables 4.2.6.8 and 6.1.1.4'
N N 0.0061 0.0033 'International Tables Vol C Tables 4.2.6.8 and 6.1.1.4'
O O 0.0106 0.0060 'International Tables Vol C Tables 4.2.6.8 and 6.1.1.4'

loop_
_geom_angle_atom_site_label_1
_geom_angle_atom_site_label_2
_geom_angle_atom_site_label_3
_geom_angle
C2 C1 C6 118.14(12)
C2 C1 C10 123.22(12)
C6 C1 C10 118.62(12)
C3 C2 C1 120.66(14)
C3 C2 H2 119.7
C1 C2 H2 119.7
C2 C3 C4 121.00(15)
C2 C3 H3 119.5
C4 C3 H3 119.5
C5 C4 C3 119.22(14)
C5 C4 H4 120.4
C3 C4 H4 120.4
C4 C5 C6 121.09(14)
C4 C5 H5 119.5
C6 C5 H5 119.5
C5 C6 C1 119.81(13)
C5 C6 C7 120.77(14)
C1 C6 C7 119.39(13)
C8 C7 C6 122.08(13)
C8 C7 H7 119.0
C6 C7 H7 119.0
C7 C8 C9 121.21(13)
C7 C8 H8 119.4
C9 C8 H8 119.4
O23 C9 C10 122.29(12)
O23 C9 C8 119.95(12)
C10 C9 C8 117.74(12)
C11 C10 C9 119.10(11)
C11 C10 C1 120.18(12)
C9 C10 C1 120.53(11)
N12 C11 C10 123.65(12)
N12 C11 H11 118.2
C10 C11 H11 118.2
C11 N12 C13 124.15(11)
C11 N12 H12 114.0(12)
C13 N12 H12 121.0(12)
N12 C13 C14 106.10(10)
N12 C13 C24 110.55(11)
C14 C13 C24 110.66(10)
N12 C13 H13 109.8
C14 C13 H13 109.8
C24 C13 H13 109.8
O27 C14 N15 124.24(12)
O27 C14 C13 120.69(12)
N15 C14 C13 115.03(11)
C14 N15 N16 120.19(12)
C14 N15 H15 121.1(13)
N16 N15 H15 116.4(13)
N15 N16 C17 115.55(12)
N15 N16 H16 110.5(13)
C17 N16 H16 108.7(13)
C22 C17 C18 119.98(15)
C22 C17 N16 122.03(14)
C18 C17 N16 117.89(14)
C19 C18 C17 119.70(17)
C19 C18 H18 120.2
C17 C18 H18 120.2
C20 C19 C18 120.60(18)
C20 C19 H19 119.7
C18 C19 H19 119.7
C21 C20 C19 119.52(18)
C21 C20 H20 120.2
C19 C20 H20 120.2
C20 C21 C22 120.95(19)
C20 C21 H21 119.5
C22 C21 H21 119.5
C17 C22 C21 119.25(17)
C17 C22 H22 120.4
C21 C22 H22 120.4
C25 C24 C26 110.67(13)
C25 C24 C13 110.54(12)
C26 C24 C13 110.64(12)
C25 C24 H24 108.3
C26 C24 H24 108.3
C13 C24 H24 108.3
C24 C25 H25A 109.5
C24 C25 H25B 109.5
H25A C25 H25B 109.5
C24 C25 H25C 109.5
H25A C25 H25C 109.5
H25B C25 H25C 109.5
C24 C26 H26A 109.5
C24 C26 H26B 109.5
H26A C26 H26B 109.5
C24 C26 H26C 109.5
H26A C26 H26C 109.5
H26B C26 H26C 109.5

loop_
_geom_bond_atom_site_label_1
_geom_bond_atom_site_label_2
_geom_bond_distance
C1 C2 1.4073(19)
C1 C6 1.4117(19)
C1 C10 1.4520(17)
C2 C3 1.3838(19)
C2 H2 0.9500
C3 C4 1.394(2)
C3 H3 0.9500
C4 C5 1.372(3)
C4 H4 0.9500
C5 C6 1.4087(19)
C5 H5 0.9500
C6 C7 1.432(2)
C7 C8 1.351(2)
C7 H7 0.9500
C8 C9 1.4425(19)
C8 H8 0.9500
C9 O23 1.2793(17)
C9 C10 1.4305(18)
C10 C11 1.4058(17)
C11 N12 1.3078(17)
C11 H11 0.9500
N12 C13 1.4549(15)
N12 H12 0.895(19)
C13 C14 1.5277(17)
C13 C24 1.5468(18)
C13 H13 1.0000
C14 O27 1.2320(16)
C14 N15 1.3282(18)
N15 N16 1.4070(16)
N15 H15 0.88(2)
N16 C17 1.4218(19)
N16 H16 0.87(2)
C17 C22 1.382(2)
C17 C18 1.390(2)
C18 C19 1.382(3)
C18 H18 0.9500
C19 C20 1.378(3)
C19 H19 0.9500
C20 C21 1.370(3)
C20 H20 0.9500
C21 C22 1.392(3)
C21 H21 0.9500
C22 H22 0.9500
C24 C25 1.524(2)
C24 C26 1.530(2)
C24 H24 1.0000
C25 H25A 0.9800
C25 H25B 0.9800
C25 H25C 0.9800
C26 H26A 0.9800
C26 H26B 0.9800
C26 H26C 0.9800

loop_
_geom_hbond_atom_site_label_D
_geom_hbond_atom_site_label_H
_geom_hbond_atom_site_label_A
_geom_hbond_distance_DH
_geom_hbond_distance_HA
_geom_hbond_distance_DA
_geom_hbond_angle_DHA
_geom_hbond_site_symmetry_A
_geom_hbond_publ_flag
N12 H12 O23 0.895(19) 1.827(19) 2.5714(15) 139.1(16) . yes
N15 H15 O23 0.88(2) 1.85(2) 2.7319(16) 175.8(19) 4_556 yes

loop_
_geom_torsion_atom_site_label_1
_geom_torsion_atom_site_label_2
_geom_torsion_atom_site_label_3
_geom_torsion_atom_site_label_4
_geom_torsion
O23 C9 C10 C11 -9.9(2)
C9 C10 C11 N12 5.8(2)
N12 C13 C14 O27 -47.73(15)
